data_1548146
loop_
_publ_author_name
'Dranka, Maciej'
'\.Zukowska, Gra\.zyna Z.'
'Jankowski, Piotr'
'Plewa-Marczewska, Anna'
'Trzeciak, Tomasz'
'Zachara, Janusz'

_publ_section_title
;
 Coordination Abilities of 4,5-Dicyano-2-(trifluoromethyl)imidazolate
 Anion toward Sodium Cation: Structural and Spectroscopic Studies of Solid
 and Liquid Glyme-Solvated Electrolyte Systems
;
_journal_issue 48
_journal_name_full 'The Journal of Physical Chemistry C'
_journal_page_first 26713
_journal_paper_doi 10.1021/acs.jpcc.7b09705
_journal_volume 121
_journal_year 2017
_chemical_formula_moiety 'C16 H32 Na O8, C6 F3 N4'
_chemical_formula_sum 'C22 H32 F3 N4 Na O8'
_chemical_formula_weight 560.50
_space_group_crystal_system monoclinic
_space_group_IT_number 15
_space_group_name_Hall '-C 2yc'
_space_group_name_H-M_alt 'C 1 2/c 1'
_symmetry_space_group_name_Hall '-C 2yc'
_symmetry_space_group_name_H-M 'C 1 2/c 1'
_atom_sites_solution_hydrogens geom
_atom_sites_solution_primary direct
_audit_creation_date 2017-05-31
_audit_creation_method
;
Olex2 1.2-beta
(compiled 2017.03.28 svn.r3405 for OlexSys, GUI svn.r5337)
;
_cell_angle_alpha 90
_cell_angle_beta 113.208(4)
_cell_angle_gamma 90
_cell_formula_units_Z 8
_cell_length_a 18.4018(6)
_cell_length_b 17.2253(4)
_cell_length_c 18.0341(6)
_cell_measurement_reflns_used 7524
_cell_measurement_temperature 120.0(1)
_cell_measurement_theta_max 32.0650
_cell_measurement_theta_min 4.0540
_cell_volume 5253.8(3)
_computing_cell_refinement 'CrysAlisPro 1.171.38.46 (Rigaku OD, 2015)'
_computing_data_collection 'CrysAlisPro 1.171.38.46 (Rigaku OD, 2015)'
_computing_data_reduction 'CrysAlisPro 1.171.38.46 (Rigaku OD, 2015)'
_computing_molecular_graphics 'Olex2 (Dolomanov et al., 2009)'
_computing_publication_material 'Olex2 (Dolomanov et al., 2009)'
_computing_structure_refinement 'ShelXL (Sheldrick, 2015)'
_computing_structure_solution 'ShelXS (Sheldrick, 2008)'
_diffrn_ambient_temperature 120.0(1)
_diffrn_detector 'CCD plate'
_diffrn_detector_area_resol_mean 10.3347
_diffrn_detector_type Atlas
_diffrn_measured_fraction_theta_full 0.997
_diffrn_measured_fraction_theta_max 0.998
_diffrn_measurement_details
;
List of Runs (angles in degrees, time in seconds):

  # Type    Start    End  Width  t~exp~   \w     \q     \k     \f   Frames
--------------------------------------------------------------------------
  1  \w    -68.00 -37.00   1.00    6.00    --  -19.49-179.00 120.00   31
  2  \w    -90.00  -5.00   1.00    6.00    --  -19.49 -38.00-120.00   85
  3  \w    -32.00  14.00   1.00    6.00    --   20.28 -57.00   0.00   46
  4  \w    -58.00  47.00   1.00    6.00    --   20.28 -19.00  90.00  105
  5  \w    -98.00  14.00   1.00    6.00    --  -19.49 -77.00 120.00  112
  6  \w     53.00  78.00   1.00    6.00    --   20.28-179.00-180.00   25
  7  \w     53.00 109.00   1.00    6.00    --   20.28-179.00   0.00   56
;
_diffrn_measurement_device 'four-circle diffractometer'
_diffrn_measurement_device_type 'Xcalibur, Atlas, Gemini ultra'
_diffrn_measurement_method '\w scans'
_diffrn_orient_matrix_type 'CrysAlisPro convention (1999,Acta A55,543-557)'
_diffrn_orient_matrix_UB_11 -0.0370326000
_diffrn_orient_matrix_UB_12 0.0192341000
_diffrn_orient_matrix_UB_13 -0.0168142000
_diffrn_orient_matrix_UB_21 -0.0056135000
_diffrn_orient_matrix_UB_22 -0.0061510000
_diffrn_orient_matrix_UB_23 0.0362840000
_diffrn_orient_matrix_UB_31 0.0188947000
_diffrn_orient_matrix_UB_32 0.0358649000
_diffrn_orient_matrix_UB_33 0.0152295000
_diffrn_radiation_monochromator graphite
_diffrn_radiation_probe x-ray
_diffrn_radiation_type MoK\a
_diffrn_radiation_wavelength 0.71073
_diffrn_reflns_av_R_equivalents 0.0343
_diffrn_reflns_av_unetI/netI 0.0297
_diffrn_reflns_Laue_measured_fraction_full 0.997
_diffrn_reflns_Laue_measured_fraction_max 0.998
_diffrn_reflns_limit_h_max 25
_diffrn_reflns_limit_h_min -24
_diffrn_reflns_limit_k_max 23
_diffrn_reflns_limit_k_min -23
_diffrn_reflns_limit_l_max 24
_diffrn_reflns_limit_l_min -24
_diffrn_reflns_number 31646
_diffrn_reflns_point_group_measured_fraction_full 0.997
_diffrn_reflns_point_group_measured_fraction_max 0.998
_diffrn_reflns_theta_full 25.242
_diffrn_reflns_theta_max 29.495
_diffrn_reflns_theta_min 3.574
_diffrn_source 'fine-focus sealed X-ray tube'
_diffrn_source_type 'Enhance (Mo) X-ray Source'
_exptl_absorpt_coefficient_mu 0.134
_exptl_absorpt_correction_T_max 0.958
_exptl_absorpt_correction_T_min 0.937
_exptl_absorpt_correction_type analytical
_exptl_absorpt_process_details
;
CrysAlisPro 1.171.38.46 (Rigaku Oxford Diffraction, 2015)
Analytical numeric absorption correction using a multifaceted crystal
            model based on expressions derived by R.C. Clark & J.S. Reid.
(Clark, R. C. & Reid, J. S. (1995). Acta Cryst. A51, 887-897)
Empirical absorption correction using spherical harmonics,
 implemented in SCALE3 ABSPACK scaling algorithm.
;
_exptl_crystal_colour colourless
_exptl_crystal_colour_primary colourless
_exptl_crystal_density_diffrn 1.417
_exptl_crystal_description irregular
_exptl_crystal_F_000 2352
_exptl_crystal_size_max 0.7432
_exptl_crystal_size_mid 0.5433
_exptl_crystal_size_min 0.4278
_refine_diff_density_max 0.273
_refine_diff_density_min -0.254
_refine_diff_density_rms 0.041
_refine_ls_extinction_method none
_refine_ls_goodness_of_fit_ref 1.022
_refine_ls_hydrogen_treatment constr
_refine_ls_matrix_type full
_refine_ls_number_parameters 509
_refine_ls_number_reflns 7302
_refine_ls_number_restraints 199
_refine_ls_restrained_S_all 1.054
_refine_ls_R_factor_all 0.0563
_refine_ls_R_factor_gt 0.0394
_refine_ls_shift/su_max 0.002
_refine_ls_shift/su_mean 0.000
_refine_ls_structure_factor_coef Fsqd
_refine_ls_weighting_details 'w=1/[\s^2^(Fo^2^)+(0.0330P)^2^+3.4110P] where P=(Fo^2^+2Fc^2^)/3'
_refine_ls_weighting_scheme calc
_refine_ls_wR_factor_gt 0.0846
_refine_ls_wR_factor_ref 0.0932
_reflns_Friedel_coverage 0.000
_reflns_number_gt 5747
_reflns_number_total 7302
_reflns_threshold_expression 'I > 2\s(I)'
_cod_data_source_file jp7b09705_si_002.cif
_cod_data_source_block 1_natdi_12c4
_cod_depositor_comments 'Adding full bibliography for 1548146--1548153.cif.'
_cod_database_code 1548146
_shelx_shelxl_version_number 2016/6
_shelx_space_group_comment
;
The symmetry employed for this shelxl refinement is uniquely defined
by the following loop, which should always be used as a source of
symmetry information in preference to the above space-group names.
They are only intended as comments.
;

loop_
_space_group_symop_operation_xyz
'x, y, z'
'-x, y, -z+1/2'
'x+1/2, y+1/2, z'
'-x+1/2, y+1/2, -z+1/2'
'-x, -y, -z'
'x, -y, z-1/2'
'-x+1/2, -y+1/2, -z'
'x+1/2, -y+1/2, z-1/2'

loop_
_atom_site_label
_atom_site_type_symbol
_atom_site_fract_x
_atom_site_fract_y
_atom_site_fract_z
_atom_site_U_iso_or_equiv
_atom_site_adp_type
_atom_site_occupancy
_atom_site_site_symmetry_order
_atom_site_calc_flag
_atom_site_refinement_flags_posn
_atom_site_refinement_flags_adp
_atom_site_refinement_flags_occupancy
_atom_site_disorder_assembly
_atom_site_disorder_group
Na1 Na 0.44873(2) 0.72368(2) 0.44926(3) 0.01979(10) Uani 1 1 d . . . . .
O1 O 0.42862(5) 0.81168(5) 0.54693(5) 0.02288(17) Uani 1 1 d . . . . .
O2 O 0.47347(5) 0.85729(5) 0.42146(5) 0.02429(18) Uani 1 1 d . . . . .
O3 O 0.58768(5) 0.74142(5) 0.46072(6) 0.0318(2) Uani 1 1 d . . . . .
O4 O 0.54326(5) 0.69409(5) 0.58567(5) 0.0293(2) Uani 1 1 d . . . . .
C7 C 0.45319(7) 0.88959(7) 0.54315(7) 0.0254(2) Uani 1 1 d . . . . .
H7A H 0.510793 0.894915 0.574624 0.030 Uiso 1 1 calc R . . . .
H7B H 0.425245 0.925790 0.565549 0.030 Uiso 1 1 calc R . . . .
C8 C 0.43304(7) 0.90743(7) 0.45533(7) 0.0266(3) Uani 1 1 d . . . . .
H8A H 0.375304 0.901796 0.424814 0.032 Uiso 1 1 calc R . . . .
H8B H 0.447371 0.961938 0.450045 0.032 Uiso 1 1 calc R . . . .
C9 C 0.55389(7) 0.87798(7) 0.44031(8) 0.0289(3) Uani 1 1 d . . . . .
H9A H 0.581219 0.889513 0.498575 0.035 Uiso 1 1 calc R . . . .
H9B H 0.556740 0.924489 0.409317 0.035 Uiso 1 1 calc R . . . .
C10 C 0.59179(8) 0.80949(8) 0.41776(8) 0.0352(3) Uani 1 1 d . . . . .
H10A H 0.564800 0.799774 0.359085 0.042 Uiso 1 1 calc R . . . .
H10B H 0.647869 0.821626 0.429639 0.042 Uiso 1 1 calc R . . . .
C11 C 0.64558(7) 0.73802(8) 0.54176(9) 0.0341(3) Uani 1 1 d . . . . .
H11A H 0.649641 0.788802 0.568822 0.041 Uiso 1 1 calc R . . . .
H11B H 0.698039 0.724561 0.542178 0.041 Uiso 1 1 calc R . . . .
C12 C 0.61850(8) 0.67637(7) 0.58424(10) 0.0382(3) Uani 1 1 d . . . . .
H12A H 0.615181 0.626042 0.556582 0.046 Uiso 1 1 calc R . . . .
H12B H 0.658009 0.670996 0.640300 0.046 Uiso 1 1 calc R . . . .
C13 C 0.54607(8) 0.74969(7) 0.64546(7) 0.0306(3) Uani 1 1 d . . . . .
H13A H 0.580355 0.793907 0.645233 0.037 Uiso 1 1 calc R . . . .
H13B H 0.567665 0.725636 0.699704 0.037 Uiso 1 1 calc R . . . .
C14 C 0.46280(8) 0.77716(8) 0.62509(7) 0.0294(3) Uani 1 1 d . . . . .
H14A H 0.429868 0.732546 0.627481 0.035 Uiso 1 1 calc R . . . .
H14B H 0.462781 0.815548 0.665936 0.035 Uiso 1 1 calc R . . . .
O5A O 0.33048(9) 0.76069(9) 0.33370(9) 0.0265(3) Uani 0.6156(18) 1 d . . P A 1
O6A O 0.32456(9) 0.67802(10) 0.46387(9) 0.0243(3) Uani 0.6156(18) 1 d . . P A 1
O7A O 0.44412(8) 0.58126(8) 0.45617(9) 0.0238(3) Uani 0.6156(18) 1 d . . P A 1
O8A O 0.44949(9) 0.66426(9) 0.32381(8) 0.0261(3) Uani 0.6156(18) 1 d . . P A 1
C15A C 0.25828(12) 0.72513(14) 0.32627(13) 0.0328(5) Uani 0.6156(18) 1 d . . P A 1
H15A H 0.254421 0.672189 0.303666 0.039 Uiso 0.6156(18) 1 calc R . P A 1
H15B H 0.212707 0.756011 0.290122 0.039 Uiso 0.6156(18) 1 calc R . P A 1
C16A C 0.2587(7) 0.7218(6) 0.4094(6) 0.0289(12) Uani 0.6156(18) 1 d . . P A 1
H16A H 0.261105 0.775308 0.430398 0.035 Uiso 0.6156(18) 1 calc R . P A 1
H16B H 0.208875 0.697844 0.406829 0.035 Uiso 0.6156(18) 1 calc R . P A 1
C17A C 0.31332(13) 0.59619(12) 0.45926(14) 0.0311(5) Uani 0.6156(18) 1 d . . P A 1
H17A H 0.286503 0.579736 0.402278 0.037 Uiso 0.6156(18) 1 calc R . P A 1
H17B H 0.280244 0.580451 0.488678 0.037 Uiso 0.6156(18) 1 calc R . P A 1
C18A C 0.3939(4) 0.5592(4) 0.4969(4) 0.0229(9) Uani 0.6156(18) 1 d . . P A 1
H18A H 0.419205 0.574811 0.554290 0.027 Uiso 0.6156(18) 1 calc R . P A 1
H18B H 0.387959 0.501983 0.494994 0.027 Uiso 0.6156(18) 1 calc R . P A 1
C19A C 0.42670(14) 0.54288(12) 0.38125(14) 0.0301(5) Uani 0.6156(18) 1 d . . P A 1
H19A H 0.369235 0.544415 0.347797 0.036 Uiso 0.6156(18) 1 calc R . P A 1
H19B H 0.444003 0.488008 0.390070 0.036 Uiso 0.6156(18) 1 calc R . P A 1
C20A C 0.4708(7) 0.5857(6) 0.3420(6) 0.0337(11) Uani 0.6156(18) 1 d . U P A 1
H20A H 0.527712 0.583429 0.377437 0.040 Uiso 0.6156(18) 1 calc R . P A 1
H20B H 0.463712 0.558601 0.291167 0.040 Uiso 0.6156(18) 1 calc R . P A 1
C21A C 0.37901(14) 0.67756(15) 0.25411(12) 0.0319(5) Uani 0.6156(18) 1 d . . P A 1
H21A H 0.339361 0.637031 0.249691 0.038 Uiso 0.6156(18) 1 calc R . P A 1
H21B H 0.390507 0.675707 0.204938 0.038 Uiso 0.6156(18) 1 calc R . P A 1
C23A C 0.3469(5) 0.7579(6) 0.2625(5) 0.033(2) Uani 0.6156(18) 1 d . . P A 1
H23A H 0.386294 0.798236 0.265509 0.040 Uiso 0.6156(18) 1 calc R . P A 1
H23B H 0.297920 0.768667 0.214540 0.040 Uiso 0.6156(18) 1 calc R . P A 1
O5B O 0.30937(14) 0.76148(14) 0.36453(15) 0.0258(5) Uani 0.3844(18) 1 d . . P A 2
O6B O 0.35524(17) 0.64232(18) 0.47795(15) 0.0306(6) Uani 0.3844(18) 1 d . . P A 2
O7B O 0.46490(14) 0.59099(13) 0.41615(16) 0.0310(6) Uani 0.3844(18) 1 d . . P A 2
O8B O 0.41772(14) 0.71182(15) 0.30142(14) 0.0282(6) Uani 0.3844(18) 1 d . . P A 2
C15B C 0.2592(11) 0.7319(10) 0.4018(11) 0.041(4) Uani 0.3844(18) 1 d . . P A 2
H15C H 0.203279 0.738141 0.364162 0.049 Uiso 0.3844(18) 1 calc R . P A 2
H15D H 0.267457 0.762685 0.450819 0.049 Uiso 0.3844(18) 1 calc R . P A 2
C16B C 0.2747(2) 0.6484(2) 0.4243(2) 0.0347(9) Uani 0.3844(18) 1 d . . P A 2
H16C H 0.239954 0.630222 0.450958 0.042 Uiso 0.3844(18) 1 calc R . P A 2
H16D H 0.264383 0.616383 0.375664 0.042 Uiso 0.3844(18) 1 calc R . P A 2
C17B C 0.3845(8) 0.5660(7) 0.4881(8) 0.054(4) Uani 0.3844(18) 1 d . . P A 2
H17C H 0.343674 0.530709 0.491838 0.065 Uiso 0.3844(18) 1 calc R . P A 2
H17D H 0.431265 0.562822 0.539783 0.065 Uiso 0.3844(18) 1 calc R . P A 2
C18B C 0.4075(2) 0.5382(2) 0.4220(3) 0.0402(10) Uani 0.3844(18) 1 d . . P A 2
H18C H 0.430143 0.485305 0.434246 0.048 Uiso 0.3844(18) 1 calc R . P A 2
H18D H 0.360636 0.536545 0.370371 0.048 Uiso 0.3844(18) 1 calc R . P A 2
C19B C 0.4759(11) 0.5852(10) 0.3375(10) 0.0296(12) Uani 0.3844(18) 1 d . U P A 2
H19C H 0.528281 0.605747 0.344002 0.036 Uiso 0.3844(18) 1 calc R . P A 2
H19D H 0.472156 0.530392 0.319730 0.036 Uiso 0.3844(18) 1 calc R . P A 2
C20B C 0.4108(2) 0.6328(2) 0.2769(2) 0.0383(9) Uani 0.3844(18) 1 d . . P A 2
H20C H 0.413869 0.628861 0.223434 0.046 Uiso 0.3844(18) 1 calc R . P A 2
H20D H 0.358793 0.612244 0.271874 0.046 Uiso 0.3844(18) 1 calc R . P A 2
C21B C 0.3512(9) 0.7545(10) 0.2575(9) 0.035(3) Uani 0.3844(18) 1 d . . P A 2
H21C H 0.333973 0.740007 0.199982 0.042 Uiso 0.3844(18) 1 calc R . P A 2
H21D H 0.366046 0.810041 0.262330 0.042 Uiso 0.3844(18) 1 calc R . P A 2
C22B C 0.2824(2) 0.7454(2) 0.28075(19) 0.0324(8) Uani 0.3844(18) 1 d . . P A 2
H22A H 0.239769 0.782027 0.249658 0.039 Uiso 0.3844(18) 1 calc R . P A 2
H22B H 0.261332 0.691911 0.269387 0.039 Uiso 0.3844(18) 1 calc R . P A 2
N1 N 0.17673(6) 0.55950(6) 0.16177(6) 0.0230(2) Uani 1 1 d . . . . .
N2 N 0.23652(6) 0.45498(6) 0.24185(6) 0.0249(2) Uani 1 1 d . . . . .
N3 N 0.39001(8) 0.39046(8) 0.18744(8) 0.0445(3) Uani 1 1 d . . . . .
N4 N 0.27345(7) 0.59241(7) 0.03043(8) 0.0387(3) Uani 1 1 d . . . . .
C1 C 0.18120(7) 0.51054(7) 0.22144(7) 0.0227(2) Uani 1 1 d D . . . .
C2 C 0.27197(7) 0.46918(6) 0.18993(7) 0.0212(2) Uani 1 1 d . . . . .
C3 C 0.23591(6) 0.53252(6) 0.14133(7) 0.0202(2) Uani 1 1 d . . . . .
C4 C 0.25574(7) 0.56651(7) 0.07950(8) 0.0254(2) Uani 1 1 d . . . . .
C5 C 0.33745(8) 0.42479(7) 0.18918(7) 0.0285(3) Uani 1 1 d . . . . .
C6 C 0.12318(7) 0.51544(7) 0.25992(7) 0.0311(3) Uani 1 1 d D . . . .
F1 F 0.1449(4) 0.4779(3) 0.3289(2) 0.0556(14) Uani 0.571(3) 1 d D U P B 3
F2 F 0.1145(2) 0.58957(16) 0.2784(3) 0.0458(9) Uani 0.571(3) 1 d D U P B 3
F3 F 0.05071(14) 0.4945(2) 0.20885(16) 0.0496(8) Uani 0.571(3) 1 d D U P B 3
F1B F 0.1577(7) 0.4965(7) 0.3377(3) 0.0509(17) Uani 0.323(3) 1 d D U P B 4
F2B F 0.0911(4) 0.5854(3) 0.2566(5) 0.0510(16) Uani 0.323(3) 1 d D U P B 4
F3B F 0.0672(3) 0.4608(3) 0.2322(4) 0.0538(14) Uani 0.323(3) 1 d D U P B 4
F1A F 0.1416(6) 0.5635(7) 0.3225(6) 0.053(2) Uani 0.106(2) 1 d D U P B 5
F2A F 0.0501(4) 0.5391(9) 0.2129(6) 0.048(2) Uani 0.106(2) 1 d D U P B 5
F3A F 0.1089(8) 0.4474(4) 0.2886(9) 0.045(2) Uani 0.106(2) 1 d D U P B 5

loop_
_atom_site_aniso_label
_atom_site_aniso_U_11
_atom_site_aniso_U_22
_atom_site_aniso_U_33
_atom_site_aniso_U_23
_atom_site_aniso_U_13
_atom_site_aniso_U_12
Na1 0.0189(2) 0.0179(2) 0.0209(2) -0.00243(16) 0.00605(17) -0.00309(17)
O1 0.0233(4) 0.0209(4) 0.0243(4) -0.0002(3) 0.0092(3) -0.0025(3)
O2 0.0250(4) 0.0219(4) 0.0245(4) 0.0009(3) 0.0082(3) -0.0044(3)
O3 0.0238(4) 0.0273(4) 0.0446(5) -0.0147(4) 0.0138(4) -0.0049(4)
O4 0.0242(4) 0.0205(4) 0.0339(5) 0.0010(3) 0.0016(4) -0.0023(3)
C7 0.0274(6) 0.0171(5) 0.0325(6) -0.0043(4) 0.0127(5) -0.0007(4)
C8 0.0256(6) 0.0154(5) 0.0331(6) 0.0040(4) 0.0055(5) 0.0032(4)
C9 0.0304(6) 0.0272(6) 0.0312(6) 0.0009(5) 0.0142(5) -0.0107(5)
C10 0.0339(7) 0.0427(8) 0.0379(7) -0.0135(6) 0.0238(6) -0.0151(6)
C11 0.0170(5) 0.0278(6) 0.0520(8) -0.0134(6) 0.0077(5) 0.0001(5)
C12 0.0232(6) 0.0185(6) 0.0574(9) -0.0016(6) -0.0008(6) 0.0050(5)
C13 0.0336(6) 0.0288(6) 0.0209(5) 0.0038(5) 0.0017(5) -0.0048(5)
C14 0.0354(7) 0.0337(7) 0.0215(5) 0.0006(5) 0.0137(5) -0.0089(5)
O5A 0.0257(8) 0.0308(8) 0.0198(7) -0.0006(6) 0.0055(6) -0.0016(6)
O6A 0.0223(8) 0.0227(8) 0.0283(7) -0.0042(6) 0.0106(6) -0.0030(6)
O7A 0.0299(7) 0.0180(7) 0.0280(7) -0.0036(6) 0.0161(6) -0.0053(6)
O8A 0.0298(8) 0.0243(8) 0.0236(7) -0.0021(6) 0.0100(6) -0.0045(6)
C15A 0.0199(9) 0.0426(12) 0.0282(10) -0.0029(9) 0.0012(8) 0.0006(9)
C16A 0.021(2) 0.040(3) 0.0283(18) -0.007(2) 0.0129(15) -0.0019(18)
C17A 0.0306(11) 0.0270(11) 0.0427(12) -0.0058(9) 0.0218(10) -0.0095(10)
C18A 0.0323(16) 0.0166(16) 0.0288(15) 0.0016(12) 0.0217(14) -0.0007(12)
C19A 0.0416(12) 0.0197(10) 0.0357(11) -0.0074(8) 0.0223(10) -0.0065(9)
C20A 0.0373(18) 0.0308(13) 0.0395(17) -0.0122(13) 0.0220(13) 0.0022(13)
C21A 0.0338(11) 0.0410(13) 0.0185(9) -0.0064(9) 0.0079(9) -0.0065(11)
C23A 0.031(3) 0.038(3) 0.022(3) 0.004(2) 0.002(2) 0.009(2)
O5B 0.0212(11) 0.0358(13) 0.0194(11) -0.0008(10) 0.0068(10) -0.0009(10)
O6B 0.0305(14) 0.0311(15) 0.0310(13) 0.0006(11) 0.0130(11) -0.0101(12)
O7B 0.0313(12) 0.0228(12) 0.0398(14) -0.0054(10) 0.0150(11) -0.0057(10)
O8B 0.0258(12) 0.0354(14) 0.0243(11) -0.0063(10) 0.0110(10) -0.0052(11)
C15B 0.018(4) 0.048(5) 0.054(7) 0.001(3) 0.012(3) 0.003(3)
C16B 0.0279(17) 0.043(2) 0.0377(18) -0.0047(16) 0.0174(15) -0.0142(16)
C17B 0.060(6) 0.033(4) 0.060(5) 0.017(3) 0.014(4) -0.021(4)
C18B 0.040(2) 0.0204(17) 0.060(3) -0.0034(17) 0.019(2) -0.0084(16)
C19B 0.038(2) 0.0297(19) 0.0331(19) -0.0020(18) 0.0272(15) -0.0045(19)
C20B 0.040(2) 0.042(2) 0.0306(18) -0.0171(17) 0.0114(16) -0.0031(19)
C21B 0.045(5) 0.049(7) 0.016(3) -0.004(3) 0.017(4) -0.016(4)
C22B 0.0254(16) 0.045(2) 0.0195(15) -0.0002(13) 0.0012(13) 0.0006(15)
N1 0.0218(4) 0.0215(5) 0.0268(5) -0.0042(4) 0.0109(4) -0.0006(4)
N2 0.0273(5) 0.0264(5) 0.0208(4) -0.0017(4) 0.0093(4) -0.0005(4)
N3 0.0469(7) 0.0493(8) 0.0404(7) 0.0088(6) 0.0205(6) 0.0227(6)
N4 0.0429(7) 0.0323(6) 0.0513(7) 0.0133(5) 0.0296(6) 0.0085(5)
C1 0.0225(5) 0.0243(6) 0.0213(5) -0.0061(4) 0.0087(4) -0.0031(4)
C2 0.0222(5) 0.0194(5) 0.0204(5) -0.0033(4) 0.0069(4) 0.0002(4)
C3 0.0187(5) 0.0171(5) 0.0243(5) -0.0035(4) 0.0080(4) -0.0019(4)
C4 0.0235(5) 0.0190(5) 0.0351(6) 0.0020(5) 0.0131(5) 0.0041(4)
C5 0.0322(6) 0.0274(6) 0.0252(6) 0.0036(5) 0.0106(5) 0.0071(5)
C6 0.0302(6) 0.0387(7) 0.0275(6) -0.0080(5) 0.0145(5) -0.0049(6)
F1 0.057(3) 0.076(3) 0.0509(17) 0.029(2) 0.0401(16) 0.016(3)
F2 0.0404(19) 0.0503(13) 0.058(3) -0.0161(13) 0.0321(17) 0.0005(10)
F3 0.0283(11) 0.086(2) 0.0408(12) -0.0278(14) 0.0205(9) -0.0249(13)
F1B 0.049(3) 0.072(4) 0.042(2) 0.0003(19) 0.0289(17) -0.018(2)
F2B 0.053(4) 0.062(3) 0.054(4) 0.015(2) 0.037(3) 0.033(3)
F3B 0.030(2) 0.078(3) 0.062(3) -0.041(2) 0.0283(19) -0.026(2)
F1A 0.051(4) 0.068(4) 0.046(4) -0.026(4) 0.028(3) 0.001(4)
F2A 0.027(3) 0.080(5) 0.042(4) 0.005(4) 0.020(3) 0.003(4)
F3A 0.051(5) 0.052(4) 0.053(4) 0.015(4) 0.042(4) 0.004(4)

loop_
_atom_type_symbol
_atom_type_description
_atom_type_scat_dispersion_real
_atom_type_scat_dispersion_imag
_atom_type_scat_source
C C 0.0033 0.0016 'International Tables Vol C Tables 4.2.6.8 and 6.1.1.4'
H H 0.0000 0.0000 'International Tables Vol C Tables 4.2.6.8 and 6.1.1.4'
F F 0.0171 0.0103 'International Tables Vol C Tables 4.2.6.8 and 6.1.1.4'
N N 0.0061 0.0033 'International Tables Vol C Tables 4.2.6.8 and 6.1.1.4'
Na Na 0.0362 0.0249 'International Tables Vol C Tables 4.2.6.8 and 6.1.1.4'
O O 0.0106 0.0060 'International Tables Vol C Tables 4.2.6.8 and 6.1.1.4'

loop_
_exptl_crystal_face_index_h
_exptl_crystal_face_index_k
_exptl_crystal_face_index_l
_exptl_crystal_face_perp_dist
10 -13 14 0.1582
-13 -20 0 0.2581
15 17 5 0.3115
16 1 13 0.2291
3 24 1 0.3488
21 -6 -21 0.2540
-21 -6 21 0.2329
-11 18 16 0.3253
-6 10 23 0.2565
4 -5 -24 0.2336
-7 11 23 0.2519
25 4 -4 0.2556
-17 6 -10 0.2022
-16 -14 -6 0.2406
22 9 -17 0.2927

loop_
_geom_angle_atom_site_label_1
_geom_angle_atom_site_label_2
_geom_angle_atom_site_label_3
_geom_angle
O1 Na1 O3 107.63(3)
O1 Na1 O6A 73.72(4)
O1 Na1 O8A 163.92(5)
O1 Na1 O5B 82.50(7)
O1 Na1 O8B 140.97(7)
O2 Na1 O1 70.02(3)
O2 Na1 O3 68.52(3)
O2 Na1 O4 106.72(3)
O2 Na1 O6A 124.44(5)
O2 Na1 O7A 164.94(5)
O2 Na1 O8A 97.64(4)
O2 Na1 O5B 81.84(6)
O2 Na1 O8B 80.83(6)
O3 Na1 O6A 165.10(5)
O3 Na1 O8B 83.95(6)
O4 Na1 O1 69.86(3)
O4 Na1 O3 69.09(3)
O4 Na1 O6A 98.30(5)
O4 Na1 O7A 76.46(4)
O4 Na1 O8A 124.97(5)
O4 Na1 O5B 145.29(7)
O4 Na1 O8B 145.90(7)
O5A Na1 O1 96.65(5)
O5A Na1 O2 75.68(4)
O5A Na1 O3 125.40(5)
O5A Na1 O4 163.70(5)
O5A Na1 O6A 68.30(6)
O5A Na1 O7A 105.54(5)
O5A Na1 O8A 69.65(6)
O7A Na1 O1 124.09(4)
O7A Na1 O3 99.91(4)
O7A Na1 O6A 68.50(5)
O7A Na1 O8A 69.42(5)
O8A Na1 O3 75.73(4)
O8A Na1 O6A 107.23(5)
O5B Na1 O3 141.98(7)
O5B Na1 O8B 67.80(8)
O6B Na1 O1 83.33(7)
O6B Na1 O2 142.64(9)
O6B Na1 O3 147.15(8)
O6B Na1 O4 87.02(7)
O6B Na1 O5B 68.78(9)
O6B Na1 O8B 107.24(8)
O7B Na1 O1 146.08(7)
O7B Na1 O2 142.52(7)
O7B Na1 O3 85.09(6)
O7B Na1 O4 86.74(7)
O7B Na1 O5B 107.02(8)
O7B Na1 O6B 70.88(10)
O7B Na1 O8B 69.98(9)
C7 O1 Na1 113.93(7)
C7 O1 C14 114.49(9)
C14 O1 Na1 108.56(7)
C8 O2 Na1 108.23(7)
C8 O2 C9 114.47(9)
C9 O2 Na1 116.57(7)
C10 O3 Na1 109.11(7)
C10 O3 C11 114.31(10)
C11 O3 Na1 113.87(8)
C12 O4 Na1 109.70(8)
C13 O4 Na1 114.84(7)
C13 O4 C12 114.22(10)
O1 C7 C8 106.88(9)
O2 C8 C7 111.87(9)
O2 C9 C10 106.70(10)
O3 C10 C9 111.63(10)
O3 C11 C12 106.63(10)
O4 C12 C11 112.11(10)
O4 C13 C14 107.23(10)
O1 C14 C13 112.47(10)
C15A O5A Na1 117.11(13)
C15A O5A C23A 114.9(4)
C23A O5A Na1 109.0(3)
C16A O6A Na1 108.6(5)
C17A O6A Na1 114.78(13)
C17A O6A C16A 114.6(4)
C18A O7A Na1 109.4(2)
C19A O7A Na1 114.50(12)
C19A O7A C18A 114.3(3)
C20A O8A Na1 106.5(4)
C20A O8A C21A 115.6(5)
C21A O8A Na1 114.00(13)
O5A C15A C16A 106.6(5)
O6A C16A C15A 112.0(7)
O6A C17A C18A 107.4(3)
O7A C18A C17A 111.9(4)
O7A C19A C20A 105.3(5)
O8A C20A C19A 116.0(8)
O8A C21A C23A 108.1(3)
O5A C23A C21A 110.1(6)
C15B O5B Na1 108.4(7)
C22B O5B Na1 116.4(2)
C22B O5B C15B 114.2(7)
C16B O6B Na1 116.7(2)
C17B O6B Na1 107.4(5)
C17B O6B C16B 113.7(6)
C18B O7B Na1 114.7(2)
C18B O7B C19B 113.8(7)
C19B O7B Na1 111.7(7)
C20B O8B Na1 111.4(2)
C21B O8B Na1 110.2(7)
C21B O8B C20B 112.4(8)
O5B C15B C16B 112.4(12)
O6B C16B C15B 107.1(8)
O6B C17B C18B 114.3(8)
O7B C18B C17B 107.8(6)
C20B C19B O7B 106.4(12)
O8B C20B C19B 110.3(8)
O8B C21B C22B 116.3(11)
O5B C22B C21B 107.4(7)
C1 N1 C3 101.50(9)
C1 N2 C2 101.64(9)
N1 C1 C6 120.61(10)
N2 C1 N1 117.94(10)
N2 C1 C6 121.35(11)
N2 C2 C3 109.62(10)
N2 C2 C5 123.04(10)
C3 C2 C5 127.33(11)
N1 C3 C2 109.30(10)
N1 C3 C4 123.30(10)
C2 C3 C4 127.40(10)
N4 C4 C3 178.07(13)
N3 C5 C2 178.49(15)
F1 C6 C1 114.0(3)
F1 C6 F2 104.7(4)
F1 C6 F3 111.6(3)
F2 C6 C1 110.3(3)
F3 C6 C1 111.57(16)
F3 C6 F2 104.0(2)
F1B C6 C1 110.2(7)
F1B C6 F3B 101.5(5)
F2B C6 C1 114.7(5)
F2B C6 F1B 106.7(7)
F2B C6 F3B 110.9(4)
F3B C6 C1 112.0(3)
F1A C6 C1 116.2(5)
F1A C6 F2A 101.7(7)
F1A C6 F3A 103.8(7)
F2A C6 C1 116.6(5)
F2A C6 F3A 102.1(7)
F3A C6 C1 114.4(4)

loop_
_geom_bond_atom_site_label_1
_geom_bond_atom_site_label_2
_geom_bond_distance
Na1 O1 2.4599(9)
Na1 O2 2.4363(9)
Na1 O3 2.5016(10)
Na1 O4 2.4424(9)
Na1 O5A 2.4312(15)
Na1 O6A 2.5266(15)
Na1 O7A 2.4596(14)
Na1 O8A 2.4881(15)
Na1 O5B 2.499(2)
Na1 O6B 2.428(2)
Na1 O7B 2.410(2)
Na1 O8B 2.505(2)
O1 C7 1.4264(14)
O1 C14 1.4274(14)
O2 C8 1.4251(15)
O2 C9 1.4269(14)
O3 C10 1.4238(17)
O3 C11 1.4309(16)
O4 C12 1.4278(17)
O4 C13 1.4278(16)
C7 C8 1.5090(17)
C9 C10 1.5057(19)
C11 C12 1.504(2)
C13 C14 1.5045(19)
O5A C15A 1.421(3)
O5A C23A 1.431(10)
O6A C16A 1.437(11)
O6A C17A 1.422(3)
O7A C18A 1.440(5)
O7A C19A 1.423(3)
O8A C20A 1.411(11)
O8A C21A 1.425(3)
C15A C16A 1.498(10)
C17A C18A 1.508(7)
C19A C20A 1.468(10)
C21A C23A 1.536(10)
O5B C15B 1.433(19)
O5B C22B 1.419(4)
O6B C16B 1.419(5)
O6B C17B 1.405(12)
O7B C18B 1.428(5)
O7B C19B 1.512(17)
O8B C20B 1.422(5)
O8B C21B 1.379(14)
C15B C16B 1.491(18)
C17B C18B 1.491(12)
C19B C20B 1.507(17)
C21B C22B 1.490(17)
N1 C1 1.3441(15)
N1 C3 1.3617(14)
N2 C1 1.3387(15)
N2 C2 1.3577(15)
N3 C5 1.1446(17)
N4 C4 1.1470(16)
C1 C6 1.4876(17)
C2 C3 1.3930(15)
C2 C5 1.4316(17)
C3 C4 1.4283(17)
C6 F1 1.317(2)
C6 F2 1.345(2)
C6 F3 1.337(2)
C6 F1B 1.333(3)
C6 F2B 1.332(3)
C6 F3B 1.339(3)
C6 F1A 1.331(4)
C6 F2A 1.339(4)
C6 F3A 1.348(4)

loop_
_geom_torsion_atom_site_label_1
_geom_torsion_atom_site_label_2
_geom_torsion_atom_site_label_3
_geom_torsion_atom_site_label_4
_geom_torsion
Na1 O1 C7 C8 36.88(11)
Na1 O1 C14 C13 49.68(11)
Na1 O2 C8 C7 52.53(10)
Na1 O2 C9 C10 38.65(11)
Na1 O3 C10 C9 49.54(11)
Na1 O3 C11 C12 37.74(11)
Na1 O4 C12 C11 51.78(12)
Na1 O4 C13 C14 37.38(11)
Na1 O5A C15A C16A 40.5(4)
Na1 O5A C23A C21A 54.7(7)
Na1 O6A C16A C15A 48.0(7)
Na1 O6A C17A C18A 34.3(3)
Na1 O7A C18A C17A 53.5(4)
Na1 O7A C19A C20A 40.1(5)
Na1 O8A C20A C19A 49.6(8)
Na1 O8A C21A C23A 33.2(5)
Na1 O5B C15B C16B -48.7(12)
Na1 O5B C22B C21B -33.3(7)
Na1 O6B C16B C15B -38.2(8)
Na1 O6B C17B C18B -50.2(10)
Na1 O7B C18B C17B -32.2(6)
Na1 O7B C19B C20B -49.3(11)
Na1 O8B C20B C19B -43.2(7)
Na1 O8B C21B C22B -46.2(13)
O1 C7 C8 O2 -61.11(12)
O2 C9 C10 O3 -59.31(13)
O3 C11 C12 O4 -60.67(14)
O4 C13 C14 O1 -59.32(13)
C7 O1 C14 C13 -78.86(13)
C8 O2 C9 C10 166.37(10)
C9 O2 C8 C7 -79.33(12)
C10 O3 C11 C12 164.10(10)
C11 O3 C10 C9 -79.25(13)
C12 O4 C13 C14 165.38(10)
C13 O4 C12 C11 -78.80(14)
C14 O1 C7 C8 162.67(10)
O5A C15A C16A O6A -59.5(7)
O6A C17A C18A O7A -59.4(4)
O7A C19A C20A O8A -62.3(8)
O8A C21A C23A O5A -59.6(7)
C15A O5A C23A C21A -79.1(5)
C16A O6A C17A C18A 161.1(5)
C17A O6A C16A C15A -81.8(8)
C18A O7A C19A C20A 167.4(5)
C19A O7A C18A C17A -76.4(4)
C20A O8A C21A C23A 157.1(7)
C21A O8A C20A C19A -78.1(8)
C23A O5A C15A C16A 170.4(6)
O5B C15B C16B O6B 58.7(12)
O6B C17B C18B O7B 56.9(10)
O7B C19B C20B O8B 61.8(10)
O8B C21B C22B O5B 54.3(13)
C15B O5B C22B C21B -160.9(10)
C16B O6B C17B C18B 80.5(9)
C17B O6B C16B C15B -164.2(9)
C18B O7B C19B C20B 82.6(10)
C19B O7B C18B C17B -162.6(9)
C20B O8B C21B C22B 78.6(12)
C21B O8B C20B C19B -167.4(10)
C22B O5B C15B C16B 82.9(12)
N1 C1 C6 F1 -164.5(3)
N1 C1 C6 F2 -47.1(2)
N1 C1 C6 F3 68.0(2)
N1 C1 C6 F1B -146.6(5)
N1 C1 C6 F2B -26.2(4)
N1 C1 C6 F3B 101.3(3)
N1 C1 C6 F1A -88.4(8)
N1 C1 C6 F2A 31.6(8)
N1 C1 C6 F3A 150.6(7)
N2 C1 C6 F1 19.2(3)
N2 C1 C6 F2 136.6(2)
N2 C1 C6 F3 -108.3(2)
N2 C1 C6 F1B 37.1(6)
N2 C1 C6 F2B 157.5(4)
N2 C1 C6 F3B -75.0(3)
N2 C1 C6 F1A 95.3(8)
N2 C1 C6 F2A -144.7(8)
N2 C1 C6 F3A -25.8(8)
N2 C2 C3 N1 -0.05(13)
N2 C2 C3 C4 179.52(11)
C1 N1 C3 C2 0.04(12)
C1 N1 C3 C4 -179.55(11)
C1 N2 C2 C3 0.04(12)
C1 N2 C2 C5 178.85(11)
C2 N2 C1 N1 -0.01(13)
C2 N2 C1 C6 176.42(10)
C3 N1 C1 N2 -0.02(13)
C3 N1 C1 C6 -176.48(10)
C5 C2 C3 N1 -178.80(11)
C5 C2 C3 C4 0.77(19)
